data_2106893
loop_
_publ_author_name
'Bosson, B.'

_publ_section_title
;
 The crystal structures of Rb Zn S O4 Cl and Tl Zn S O4 Cl
;
_journal_name_full 'Acta Crystallographica B (24,1968-38,1982)'
_journal_page_first 2044
_journal_page_last 2047
_journal_volume 32
_journal_year 1976
_chemical_formula_sum 'Cl O4 S Tl Zn'
_chemical_name_systematic 'Tl Zn (S O4) Cl'
_space_group_IT_number 14
_symmetry_space_group_name_Hall '-P 2ybc'
_symmetry_space_group_name_H-M 'P 1 21/c 1'
_cell_angle_alpha 90
_cell_angle_beta 93.97
_cell_angle_gamma 90
_cell_formula_units_Z 4
_cell_length_a 7.278
_cell_length_b 9.551
_cell_length_c 8.092
_cell_volume 561.143
_citation_journal_id_ASTM ACBCAR
_cod_data_source_file Bosson_ACBCAR_1976_722.cif
_cod_data_source_block Cl1O4S1Tl1Zn1
_cod_original_cell_volume 561.1428
_cod_original_formula_sum 'Cl1 O4 S1 Tl1 Zn1'
_cod_database_code 2106893

loop_
_symmetry_equiv_pos_as_xyz
x,y,z
-x,y+1/2,-z+1/2
-x,-y,-z
x,-y-1/2,z-1/2

loop_
_atom_site_label
_atom_site_type_symbol
_atom_site_fract_x
_atom_site_fract_y
_atom_site_fract_z
_atom_site_occupancy
_atom_site_U_iso_or_equiv
Zn1 Zn+2 0.9034 0.2014 0.4607 1 0.0
O2 O-2 -0.0365 0.3825 0.3692 1 0.0
Cl1 Cl-1 0.6219 0.1841 0.5415 1 0.0
Tl1 Tl+1 0.36931 0.08903 0.2098 1 0.0
O1 O-2 0.1103 0.3568 0.1122 1 0.0
O4 O-2 0.0597 0.5843 0.2364 1 0.0
S1 S+6 0.1111 0.4365 0.2693 1 0.0
O3 O-2 0.2896 0.4252 0.3553 1 0.0
